data_4332406
loop_
_publ_author_name
'Eichler, Jack F.'
'Just, Oliver'
'Rees, William S.'

_publ_section_title
;
 Synthesis and Characterization of Imidocubanes with Exocube GeIVand
 SnIVSubstituents:&#x00A0; [M(\m3-NGeMe3)]4(M = Sn, Ge, Pb);
 [Sn(\m3-NSnMe3)]4
;
_journal_issue 17
_journal_name_full 'Inorganic Chemistry'
_journal_page_first 6706
_journal_page_last 6712
_journal_paper_doi 10.1021/ic060331y
_journal_volume 45
_journal_year 2006
_chemical_formula_sum 'C12 H36 Ge4 N4 O2 Sn4'
_chemical_formula_weight 1033.57
_chemical_name_systematic
; 
 ? 
;
_space_group_IT_number 15
_symmetry_space_group_name_Hall '-C 2yc'
_symmetry_space_group_name_H-M 'C 1 2/c 1'
_atom_sites_solution_hydrogens geom
_atom_sites_solution_primary direct
_atom_sites_solution_secondary difmap
_audit_creation_method SHELXL-97
_cell_angle_alpha 90.00
_cell_angle_beta 107.536(5)
_cell_angle_gamma 90.00
_cell_formula_units_Z 4
_cell_length_a 12.520(4)
_cell_length_b 17.891(5)
_cell_length_c 15.642(5)
_cell_measurement_temperature 193(2)
_cell_volume 3340.9(18)
_computing_structure_refinement 'SHELXL-97 (Sheldrick, 1997)'
_computing_structure_solution 'SHELXS-97 (Sheldrick, 1990)'
_diffrn_ambient_temperature 193(2)
_diffrn_measured_fraction_theta_full 0.917
_diffrn_measured_fraction_theta_max 0.917
_diffrn_radiation_monochromator graphite
_diffrn_radiation_source 'fine-focus sealed tube'
_diffrn_radiation_type MoK\a
_diffrn_radiation_wavelength 0.71073
_diffrn_reflns_av_R_equivalents 0.0931
_diffrn_reflns_av_sigmaI/netI 0.1287
_diffrn_reflns_limit_h_max 16
_diffrn_reflns_limit_h_min -8
_diffrn_reflns_limit_k_max 23
_diffrn_reflns_limit_k_min -18
_diffrn_reflns_limit_l_max 19
_diffrn_reflns_limit_l_min -21
_diffrn_reflns_number 10311
_diffrn_reflns_theta_full 28.75
_diffrn_reflns_theta_max 28.75
_diffrn_reflns_theta_min 2.05
_exptl_absorpt_coefficient_mu 6.497
_exptl_absorpt_correction_T_max 0.6664
_exptl_absorpt_correction_T_min 0.3763
_exptl_crystal_density_diffrn 2.055
_exptl_crystal_density_method 'not measured'
_exptl_crystal_F_000 1920
_exptl_crystal_size_max 0.19
_exptl_crystal_size_mid 0.09
_exptl_crystal_size_min 0.07
_refine_diff_density_max 4.388
_refine_diff_density_min -1.997
_refine_diff_density_rms 0.434
_refine_ls_extinction_method none
_refine_ls_goodness_of_fit_ref 0.975
_refine_ls_hydrogen_treatment mixed
_refine_ls_matrix_type full
_refine_ls_number_parameters 130
_refine_ls_number_reflns 3989
_refine_ls_number_restraints 0
_refine_ls_restrained_S_all 0.975
_refine_ls_R_factor_all 0.1583
_refine_ls_R_factor_gt 0.0865
_refine_ls_shift/su_max 0.000
_refine_ls_shift/su_mean 0.000
_refine_ls_structure_factor_coef Fsqd
_refine_ls_weighting_details 'calc w=1/[\s^2^(Fo^2^)+(0.1466P)^2^+0.0000P] where P=(Fo^2^+2Fc^2^)/3'
_refine_ls_weighting_scheme calc
_refine_ls_wR_factor_gt 0.2208
_refine_ls_wR_factor_ref 0.2579
_reflns_number_gt 1908
_reflns_number_total 3989
_reflns_threshold_expression >2sigma(I)
_cod_data_source_file ic060331ysup4.cif
_cod_data_source_block jfe53
_cod_original_cell_volume 3341.1(17)
_cod_database_code 4332406

loop_
_symmetry_equiv_pos_as_xyz
'x, y, z'
'-x, y, -z+1/2'
'x+1/2, y+1/2, z'
'-x+1/2, y+1/2, -z+1/2'
'-x, -y, -z'
'x, -y, z-1/2'
'-x+1/2, -y+1/2, -z'
'x+1/2, -y+1/2, z-1/2'

loop_
_atom_site_label
_atom_site_type_symbol
_atom_site_fract_x
_atom_site_fract_y
_atom_site_fract_z
_atom_site_U_iso_or_equiv
_atom_site_adp_type
_atom_site_occupancy
_atom_site_symmetry_multiplicity
_atom_site_calc_flag
_atom_site_refinement_flags
Sn1 Sn 0.86113(9) 0.14971(5) 0.21953(7) 0.0391(3) Uani 1 1 d .
Sn2 Sn 0.99641(9) 0.01968(6) 0.14331(7) 0.0391(3) Uani 1 1 d .
Ge1 Ge 1.00709(14) 0.20479(8) 0.43846(10) 0.0413(5) Uani 1 1 d .
Ge2 Ge 0.75392(14) -0.03557(9) 0.19369(11) 0.0438(5) Uani 1 1 d .
N1 N 0.8766(9) 0.0289(6) 0.2216(8) 0.037(3) Uani 1 1 d .
N2 N 1.0042(10) 0.1431(6) 0.3425(8) 0.040(3) Uani 1 1 d .
C1 C 0.8632(15) 0.1842(13) 0.4688(12) 0.068(5) Uani 1 1 d .
H1A H 0.8009 0.1912 0.4169 0.102 Uiso 1 1 calc R
H1B H 0.8577 0.2176 0.5146 0.102 Uiso 1 1 calc R
H1C H 0.8637 0.1342 0.4893 0.102 Uiso 1 1 calc R
C2 C 1.1395(13) 0.1758(10) 0.5371(10) 0.054(4) Uani 1 1 d .
H2A H 1.1301 0.1264 0.5558 0.081 Uiso 1 1 calc R
H2B H 1.1485 0.2092 0.5859 0.081 Uiso 1 1 calc R
H2C H 1.2041 0.1778 0.5172 0.081 Uiso 1 1 calc R
C3 C 1.0242(17) 0.3073(9) 0.3973(13) 0.069(5) Uani 1 1 d .
H3A H 1.0901 0.3100 0.3792 0.104 Uiso 1 1 calc R
H3B H 1.0299 0.3416 0.4449 0.104 Uiso 1 1 calc R
H3C H 0.9609 0.3196 0.3480 0.104 Uiso 1 1 calc R
C4 C 0.8227(19) -0.1393(8) 0.2039(11) 0.066(6) Uani 1 1 d .
H4A H 0.8999 -0.1352 0.2087 0.099 Uiso 1 1 calc R
H4B H 0.7855 -0.1676 0.1521 0.099 Uiso 1 1 calc R
H4C H 0.8147 -0.1635 0.2557 0.099 Uiso 1 1 calc R
C5 C 0.6826(17) -0.0225(13) 0.2829(14) 0.080(6) Uani 1 1 d .
H5A H 0.7372 -0.0220 0.3403 0.119 Uiso 1 1 calc R
H5B H 0.6316 -0.0624 0.2801 0.119 Uiso 1 1 calc R
H5C H 0.6430 0.0236 0.2734 0.119 Uiso 1 1 calc R
C6 C 0.6644(18) -0.0115(13) 0.0747(15) 0.091(8) Uani 1 1 d .
H6A H 0.6179 0.0301 0.0764 0.137 Uiso 1 1 calc R
H6B H 0.6190 -0.0532 0.0491 0.137 Uiso 1 1 calc R
H6C H 0.7117 0.0007 0.0393 0.137 Uiso 1 1 calc R
O1 O 0.5226(9) 0.1520(6) 0.3453(8) 0.069(4) Uani 1 1 d .

loop_
_atom_site_aniso_label
_atom_site_aniso_U_11
_atom_site_aniso_U_22
_atom_site_aniso_U_33
_atom_site_aniso_U_23
_atom_site_aniso_U_13
_atom_site_aniso_U_12
Sn1 0.0387(7) 0.0327(5) 0.0439(6) 0.0020(4) 0.0095(5) 0.0027(4)
Sn2 0.0441(7) 0.0343(6) 0.0380(6) -0.0023(4) 0.0110(5) -0.0015(4)
Ge1 0.0481(11) 0.0336(8) 0.0410(9) -0.0039(7) 0.0117(8) 0.0015(7)
Ge2 0.0369(10) 0.0348(9) 0.0555(11) 0.0021(7) 0.0077(8) -0.0050(7)
N1 0.028(7) 0.040(7) 0.043(7) -0.001(5) 0.011(5) 0.008(5)
N2 0.038(8) 0.029(6) 0.048(7) -0.004(5) 0.007(6) -0.009(5)
C1 0.046(11) 0.109(17) 0.053(11) 0.010(10) 0.020(9) 0.010(11)
C2 0.034(9) 0.073(12) 0.045(9) 0.002(8) -0.004(7) -0.006(8)
C3 0.091(15) 0.042(10) 0.074(13) 0.014(9) 0.023(11) 0.010(9)
C4 0.126(18) 0.031(8) 0.044(9) -0.012(7) 0.030(10) -0.045(10)
C5 0.062(14) 0.103(17) 0.083(15) 0.010(12) 0.036(12) 0.030(12)
C6 0.067(15) 0.094(17) 0.085(16) 0.026(13) -0.019(12) -0.016(12)
O1 0.035(6) 0.075(8) 0.097(9) -0.086(7) 0.019(6) -0.012(5)

loop_
_atom_type_symbol
_atom_type_description
_atom_type_scat_dispersion_real
_atom_type_scat_dispersion_imag
_atom_type_scat_source
C C 0.0033 0.0016 'International Tables Vol C Tables 4.2.6.8 and 6.1.1.4'
H H 0.0000 0.0000 'International Tables Vol C Tables 4.2.6.8 and 6.1.1.4'
N N 0.0061 0.0033 'International Tables Vol C Tables 4.2.6.8 and 6.1.1.4'
Ge Ge 0.1547 1.8001 'International Tables Vol C Tables 4.2.6.8 and 6.1.1.4'
Sn Sn -0.6537 1.4246 'International Tables Vol C Tables 4.2.6.8 and 6.1.1.4'
O O 0.0106 0.0060 'International Tables Vol C Tables 4.2.6.8 and 6.1.1.4'

loop_
_geom_angle_atom_site_label_1
_geom_angle_atom_site_label_2
_geom_angle_atom_site_label_3
_geom_angle
_geom_angle_site_symmetry_1
_geom_angle_site_symmetry_3
N1 Sn1 N2 82.8(4) . 2_755
N1 Sn1 N2 83.5(4) . .
N2 Sn1 N2 81.5(5) 2_755 .
N1 Sn2 N2 81.2(4) . 2_755
N1 Sn2 N1 83.0(4) . 2_755
N2 Sn2 N1 81.6(4) 2_755 2_755
N2 Ge1 C2 106.5(7) . .
N2 Ge1 C3 105.4(7) . .
C2 Ge1 C3 110.6(8) . .
N2 Ge1 C1 106.2(7) . .
C2 Ge1 C1 111.5(7) . .
C3 Ge1 C1 115.8(8) . .
N1 Ge2 C5 106.9(8) . .
N1 Ge2 C6 106.8(8) . .
C5 Ge2 C6 115.1(11) . .
N1 Ge2 C4 104.3(7) . .
C5 Ge2 C4 109.8(8) . .
C6 Ge2 C4 113.1(9) . .
Ge2 N1 Sn1 123.3(5) . .
Ge2 N1 Sn2 118.2(6) . .
Sn1 N1 Sn2 98.0(5) . .
Ge2 N1 Sn2 118.5(6) . 2_755
Sn1 N1 Sn2 97.1(4) . 2_755
Sn2 N1 Sn2 96.3(4) . 2_755
Ge1 N2 Sn1 119.8(5) . 2_755
Ge1 N2 Sn1 119.2(6) . .
Sn1 N2 Sn1 98.2(5) 2_755 .
Ge1 N2 Sn2 120.7(6) . 2_755
Sn1 N2 Sn2 97.2(5) 2_755 2_755
Sn1 N2 Sn2 96.6(4) . 2_755

loop_
_geom_bond_atom_site_label_1
_geom_bond_atom_site_label_2
_geom_bond_distance
_geom_bond_site_symmetry_2
Sn1 N1 2.169(11) .
Sn1 N2 2.187(12) 2_755
Sn1 N2 2.201(12) .
Sn2 N1 2.210(11) .
Sn2 N2 2.219(11) 2_755
Sn2 N1 2.235(11) 2_755
Ge1 N2 1.855(12) .
Ge1 C2 1.964(15) .
Ge1 C3 1.977(17) .
Ge1 C1 2.030(18) .
Ge2 N1 1.865(12) .
Ge2 C5 1.885(19) .
Ge2 C6 1.91(2) .
Ge2 C4 2.032(18) .
N1 Sn2 2.235(11) 2_755
N2 Sn1 2.187(12) 2_755
N2 Sn2 2.219(11) 2_755
